data_4124595
loop_
_publ_author_name
'Gao, Pan'
'Guo, Wei'
'Xue, Jingjing'
'Zhao, Yue'
'Yuan, Yu'
'Xia, Yuanzhi'
'Shi, Zhuangzhi'

_publ_section_title
;
 Iridium(III)-Catalyzed Direct Arylation of C-H Bonds with Diaryliodonium
 Salts.
;
_journal_issue 38
_journal_name_full 'Journal of the American Chemical Society'
_journal_page_first 12231
_journal_page_last 12240
_journal_paper_doi 10.1021/jacs.5b06758
_journal_volume 137
_journal_year 2015
_chemical_absolute_configuration ad
_chemical_formula_sum 'C38 H59 N O'
_chemical_formula_weight 545.86
_chemical_name_systematic
; 
 ? 
;
_space_group_IT_number 4
_symmetry_cell_setting monoclinic
_symmetry_space_group_name_Hall 'P 2yb'
_symmetry_space_group_name_H-M 'P 1 21 1'
_atom_sites_solution_hydrogens geom
_atom_sites_solution_primary direct
_atom_sites_solution_secondary difmap
_audit_creation_method SHELXL-97
_cell_angle_alpha 90.00
_cell_angle_beta 101.834(3)
_cell_angle_gamma 90.00
_cell_formula_units_Z 2
_cell_length_a 10.928(2)
_cell_length_b 7.4634(14)
_cell_length_c 20.727(4)
_cell_measurement_reflns_used 3440
_cell_measurement_temperature 296(2)
_cell_measurement_theta_max 27.29
_cell_measurement_theta_min 2.47
_cell_volume 1654.6(5)
_computing_structure_refinement 'SHELXL-97 (Sheldrick, 1997)'
_computing_structure_solution 'SHELXS-97 (Sheldrick, 1990)'
_diffrn_ambient_temperature 296(2)
_diffrn_measured_fraction_theta_full 0.989
_diffrn_measured_fraction_theta_max 0.989
_diffrn_measurement_device_type 'CCD area detector'
_diffrn_measurement_method 'phi and omega scans'
_diffrn_radiation_monochromator graphite
_diffrn_radiation_source 'fine-focus sealed tube'
_diffrn_radiation_type MoK\a
_diffrn_radiation_wavelength 0.71073
_diffrn_reflns_av_R_equivalents 0.0665
_diffrn_reflns_av_sigmaI/netI 0.0874
_diffrn_reflns_limit_h_max 13
_diffrn_reflns_limit_h_min -13
_diffrn_reflns_limit_k_max 6
_diffrn_reflns_limit_k_min -8
_diffrn_reflns_limit_l_max 24
_diffrn_reflns_limit_l_min -24
_diffrn_reflns_number 11527
_diffrn_reflns_theta_full 25.01
_diffrn_reflns_theta_max 25.01
_diffrn_reflns_theta_min 1.90
_exptl_absorpt_coefficient_mu 0.064
_exptl_absorpt_correction_T_max 0.9930
_exptl_absorpt_correction_T_min 0.9830
_exptl_absorpt_correction_type multi-scan
_exptl_absorpt_process_details sadabs
_exptl_crystal_colour colorless
_exptl_crystal_density_diffrn 1.096
_exptl_crystal_density_method 'not measured'
_exptl_crystal_description planar
_exptl_crystal_F_000 604
_exptl_crystal_size_max 0.27
_exptl_crystal_size_mid 0.22
_exptl_crystal_size_min 0.11
_refine_diff_density_max 0.296
_refine_diff_density_min -0.334
_refine_diff_density_rms 0.066
_refine_ls_abs_structure_details 'Flack H D (1983), Acta Cryst. A39, 876-881'
_refine_ls_abs_structure_Flack -2(3)
_refine_ls_extinction_method none
_refine_ls_goodness_of_fit_ref 1.130
_refine_ls_hydrogen_treatment constr
_refine_ls_matrix_type full
_refine_ls_number_parameters 370
_refine_ls_number_reflns 4718
_refine_ls_number_restraints 1
_refine_ls_restrained_S_all 1.130
_refine_ls_R_factor_all 0.0783
_refine_ls_R_factor_gt 0.0663
_refine_ls_shift/su_max 0.000
_refine_ls_shift/su_mean 0.000
_refine_ls_structure_factor_coef Fsqd
_refine_ls_weighting_details 'calc w=1/[\s^2^(Fo^2^)+(0.0000P)^2^+2.0000P] where P=(Fo^2^+2Fc^2^)/3'
_refine_ls_weighting_scheme calc
_refine_ls_wR_factor_gt 0.1573
_refine_ls_wR_factor_ref 0.1692
_reflns_number_gt 3988
_reflns_number_total 4718
_reflns_threshold_expression >2sigma(I)
_cod_data_source_file ja5b06758_si_002.cif
_cod_data_source_block mo_16_0m
_cod_depositor_comments
;
The following automatic conversions were performed:

'_symmetry_cell_setting' value 'Monoclinic' changed to 'monoclinic'
according to
/usr/data/users/saulius/crontab/automatic-downloads/current/ACS/lib/dictionaries/cif_core.dic
dictionary named 'cif_core.dic' version 2.4.2 from 2011-04-26.

Automatic conversion script
Id: cif_fix_values 3271 2015-04-21 07:52:19Z andrius 
;
_cod_original_sg_symbol_H-M 'P2(1)   '
_cod_database_code 4124595

loop_
_symmetry_equiv_pos_as_xyz
'x, y, z'
'-x, y+1/2, -z'

loop_
_atom_site_label
_atom_site_type_symbol
_atom_site_fract_x
_atom_site_fract_y
_atom_site_fract_z
_atom_site_U_iso_or_equiv
_atom_site_adp_type
_atom_site_occupancy
_atom_site_symmetry_multiplicity
_atom_site_calc_flag
_atom_site_refinement_flags
C1 C 1.2932(4) 0.0329(7) 0.8131(2) 0.0345(11) Uani 1 1 d .
H1A H 1.3222 0.0639 0.8586 0.052 Uiso 1 1 calc R
H1B H 1.3517 0.0754 0.7879 0.052 Uiso 1 1 calc R
H1C H 1.2857 -0.0949 0.8089 0.052 Uiso 1 1 calc R
C2 C 1.0753(4) 0.0645(9) 0.8304(2) 0.0434(13) Uani 1 1 d .
H2A H 0.9977 0.1271 0.8161 0.065 Uiso 1 1 calc R
H2B H 1.1097 0.0945 0.8756 0.065 Uiso 1 1 calc R
H2C H 1.0607 -0.0623 0.8267 0.065 Uiso 1 1 calc R
C3 C 1.1666(4) 0.1187(6) 0.78767(18) 0.0271(10) Uani 1 1 d .
H3 H 1.1774 0.2490 0.7910 0.033 Uiso 1 1 calc R
C4 C 1.1194(4) 0.0720(6) 0.71466(18) 0.0265(9) Uani 1 1 d .
H4A H 1.1857 0.0964 0.6912 0.032 Uiso 1 1 calc R
H4B H 1.1022 -0.0555 0.7112 0.032 Uiso 1 1 calc R
C5 C 1.0032(4) 0.1719(6) 0.68081(17) 0.0227(9) Uani 1 1 d .
H5A H 1.0171 0.2996 0.6871 0.027 Uiso 1 1 calc R
H5B H 0.9340 0.1388 0.7011 0.027 Uiso 1 1 calc R
C6 C 0.9683(4) 0.1313(6) 0.60671(18) 0.0237(9) Uani 1 1 d .
H6A H 0.9643 0.0023 0.6009 0.028 Uiso 1 1 calc R
H6B H 1.0348 0.1752 0.5863 0.028 Uiso 1 1 calc R
C7 C 0.8450(3) 0.2116(5) 0.57031(18) 0.0191(8) Uani 1 1 d .
H7 H 0.7794 0.1753 0.5935 0.023 Uiso 1 1 calc R
C8 C 0.8515(4) 0.4169(6) 0.57101(19) 0.0230(9) Uani 1 1 d .
H8A H 0.8818 0.4579 0.6153 0.035 Uiso 1 1 calc R
H8B H 0.7697 0.4652 0.5546 0.035 Uiso 1 1 calc R
H8C H 0.9072 0.4562 0.5436 0.035 Uiso 1 1 calc R
C9 C 0.8117(3) 0.1349(5) 0.49967(18) 0.0191(8) Uani 1 1 d .
H9 H 0.8792 0.1688 0.4774 0.023 Uiso 1 1 calc R
C10 C 0.8032(3) -0.0726(5) 0.49830(18) 0.0198(8) Uani 1 1 d .
H10A H 0.8827 -0.1240 0.4941 0.024 Uiso 1 1 calc R
H10B H 0.7823 -0.1165 0.5388 0.024 Uiso 1 1 calc R
C11 C 0.7005(4) -0.1256(5) 0.43867(19) 0.0206(9) Uani 1 1 d .
H11A H 0.7300 -0.2185 0.4129 0.025 Uiso 1 1 calc R
H11B H 0.6265 -0.1684 0.4529 0.025 Uiso 1 1 calc R
C12 C 0.6724(3) 0.0472(5) 0.39861(17) 0.0177(8) Uani 1 1 d .
C13 C 0.6866(3) 0.1920(5) 0.45414(17) 0.0162(8) Uani 1 1 d .
C14 C 0.5797(3) 0.1769(6) 0.49208(17) 0.0200(8) Uani 1 1 d .
H14A H 0.5892 0.2682 0.5254 0.030 Uiso 1 1 calc R
H14B H 0.5823 0.0611 0.5125 0.030 Uiso 1 1 calc R
H14C H 0.5009 0.1920 0.4620 0.030 Uiso 1 1 calc R
C15 C 0.7709(4) 0.0647(6) 0.35493(18) 0.0234(9) Uani 1 1 d .
H15A H 0.7574 -0.0275 0.3219 0.035 Uiso 1 1 calc R
H15B H 0.8531 0.0524 0.3818 0.035 Uiso 1 1 calc R
H15C H 0.7632 0.1800 0.3340 0.035 Uiso 1 1 calc R
C16 C 0.5452(4) 0.0646(5) 0.35186(17) 0.0184(8) Uani 1 1 d .
C17 C 0.5008(4) 0.2285(6) 0.33338(18) 0.0202(9) Uani 1 1 d .
C18 C 0.5654(4) 0.3964(5) 0.36428(18) 0.0211(8) Uani 1 1 d .
H18A H 0.5038 0.4681 0.3803 0.025 Uiso 1 1 calc R
H18B H 0.5917 0.4646 0.3297 0.025 Uiso 1 1 calc R
C19 C 0.6808(3) 0.3751(6) 0.42185(19) 0.0200(8) Uani 1 1 d .
H19A H 0.7564 0.3940 0.4051 0.024 Uiso 1 1 calc R
H19B H 0.6776 0.4664 0.4548 0.024 Uiso 1 1 calc R
C20 C 0.4821(4) -0.1061(5) 0.32480(19) 0.0216(9) Uani 1 1 d .
H20A H 0.4773 -0.1859 0.3611 0.026 Uiso 1 1 calc R
H20B H 0.5327 -0.1643 0.2976 0.026 Uiso 1 1 calc R
C21 C 0.3516(4) -0.0768(6) 0.28416(19) 0.0217(9) Uani 1 1 d .
H21A H 0.2932 -0.0587 0.3131 0.026 Uiso 1 1 calc R
H21B H 0.3251 -0.1814 0.2571 0.026 Uiso 1 1 calc R
C22 C 0.3521(3) 0.0865(6) 0.24056(17) 0.0178(8) Uani 1 1 d .
H22 H 0.4259 0.0696 0.2212 0.021 Uiso 1 1 calc R
C23 C 0.3802(3) 0.2578(6) 0.28106(18) 0.0183(8) Uani 1 1 d .
C24 C 0.2740(4) 0.3184(6) 0.3145(2) 0.0254(9) Uani 1 1 d .
H24A H 0.2984 0.4261 0.3391 0.038 Uiso 1 1 calc R
H24B H 0.2573 0.2260 0.3437 0.038 Uiso 1 1 calc R
H24C H 0.2001 0.3408 0.2815 0.038 Uiso 1 1 calc R
C25 C 0.2397(4) 0.0920(5) 0.17924(18) 0.0200(8) Uani 1 1 d .
C26 C 0.2197(4) 0.2790(6) 0.14981(19) 0.0215(9) Uani 1 1 d .
C27 C 0.2933(4) 0.4395(6) 0.17681(19) 0.0266(9) Uani 1 1 d .
H27A H 0.2379 0.5228 0.1925 0.032 Uiso 1 1 calc R
H27B H 0.3233 0.4978 0.1412 0.032 Uiso 1 1 calc R
C28 C 0.4051(4) 0.4037(5) 0.23275(19) 0.0225(9) Uani 1 1 d .
H28A H 0.4277 0.5141 0.2570 0.027 Uiso 1 1 calc R
H28B H 0.4757 0.3675 0.2141 0.027 Uiso 1 1 calc R
C29 C 0.1172(4) 0.0251(6) 0.1965(2) 0.0284(10) Uani 1 1 d .
H29A H 0.0955 0.1003 0.2300 0.043 Uiso 1 1 calc R
H29B H 0.1280 -0.0959 0.2124 0.043 Uiso 1 1 calc R
H29C H 0.0515 0.0290 0.1578 0.043 Uiso 1 1 calc R
C30 C 0.2717(4) -0.0361(6) 0.12531(18) 0.0230(9) Uani 1 1 d .
H30A H 0.2817 -0.1566 0.1431 0.028 Uiso 1 1 calc R
H30B H 0.2017 -0.0374 0.0880 0.028 Uiso 1 1 calc R
C31 C 0.3882(4) 0.0140(6) 0.10112(18) 0.0232(9) Uani 1 1 d .
C32 C 0.3874(4) 0.1450(6) 0.05364(19) 0.0292(10) Uani 1 1 d .
H32 H 0.3119 0.1968 0.0334 0.035 Uiso 1 1 calc R
C33 C 0.4966(4) 0.2004(7) 0.0358(2) 0.0325(11) Uani 1 1 d .
H33 H 0.4930 0.2903 0.0044 0.039 Uiso 1 1 calc R
C34 C 0.6107(4) 0.1256(7) 0.0633(2) 0.0321(11) Uani 1 1 d .
C35 C 0.6118(4) -0.0100(7) 0.1084(2) 0.0311(11) Uani 1 1 d .
H35 H 0.6870 -0.0659 0.1267 0.037 Uiso 1 1 calc R
C36 C 0.5022(4) -0.0653(6) 0.12715(19) 0.0293(10) Uani 1 1 d .
H36 H 0.5058 -0.1573 0.1578 0.035 Uiso 1 1 calc R
C37 C 0.7282(4) 0.1871(8) 0.0436(2) 0.0455(13) Uani 1 1 d .
H37A H 0.7991 0.1506 0.0765 0.068 Uiso 1 1 calc R
H37B H 0.7273 0.3153 0.0399 0.068 Uiso 1 1 calc R
H37C H 0.7334 0.1348 0.0020 0.068 Uiso 1 1 calc R
C38 C 0.0225(4) 0.4593(7) 0.0139(2) 0.0310(10) Uani 1 1 d .
H38A H 0.0464 0.3772 -0.0170 0.046 Uiso 1 1 calc R
H38B H 0.0115 0.5767 -0.0053 0.046 Uiso 1 1 calc R
H38C H -0.0546 0.4202 0.0247 0.046 Uiso 1 1 calc R
N1 N 0.1305(3) 0.2885(4) 0.09832(16) 0.0222(8) Uani 1 1 d .
O1 O 0.1180(2) 0.4649(4) 0.07253(12) 0.0244(7) Uani 1 1 d .

loop_
_atom_site_aniso_label
_atom_site_aniso_U_11
_atom_site_aniso_U_22
_atom_site_aniso_U_33
_atom_site_aniso_U_23
_atom_site_aniso_U_13
_atom_site_aniso_U_12
C1 0.034(2) 0.038(3) 0.032(2) 0.007(2) 0.0078(18) -0.002(2)
C2 0.038(3) 0.060(4) 0.034(2) 0.010(3) 0.0133(19) 0.011(3)
C3 0.036(2) 0.023(3) 0.0217(19) 0.0009(18) 0.0056(17) 0.0042(19)
C4 0.034(2) 0.019(2) 0.0253(19) -0.0032(18) 0.0055(17) 0.001(2)
C5 0.031(2) 0.016(2) 0.0216(19) -0.0026(17) 0.0051(16) 0.0010(18)
C6 0.030(2) 0.018(2) 0.0242(19) -0.0019(17) 0.0077(16) 0.0022(18)
C7 0.027(2) 0.011(2) 0.0210(18) 0.0008(16) 0.0079(15) -0.0025(17)
C8 0.031(2) 0.017(2) 0.0226(19) -0.0051(17) 0.0083(16) 0.0036(18)
C9 0.024(2) 0.010(2) 0.0249(19) 0.0024(16) 0.0081(15) 0.0027(16)
C10 0.029(2) 0.012(2) 0.0201(18) 0.0020(17) 0.0074(15) 0.0028(17)
C11 0.027(2) 0.011(2) 0.025(2) -0.0020(17) 0.0084(16) 0.0042(17)
C12 0.0247(19) 0.009(2) 0.0209(18) -0.0023(16) 0.0087(15) -0.0013(17)
C13 0.025(2) 0.009(2) 0.0179(17) 0.0005(16) 0.0114(15) 0.0010(17)
C14 0.029(2) 0.014(2) 0.0179(17) -0.0018(16) 0.0092(15) 0.0007(17)
C15 0.033(2) 0.022(2) 0.0185(18) -0.0047(17) 0.0141(15) -0.0016(19)
C16 0.029(2) 0.010(2) 0.0174(17) -0.0002(16) 0.0085(15) 0.0008(17)
C17 0.028(2) 0.014(2) 0.0191(18) 0.0059(17) 0.0066(15) -0.0018(18)
C18 0.035(2) 0.008(2) 0.0209(18) 0.0006(17) 0.0062(16) 0.0032(18)
C19 0.025(2) 0.011(2) 0.0233(19) -0.0007(16) 0.0038(15) -0.0015(17)
C20 0.033(2) 0.008(2) 0.0243(19) -0.0002(17) 0.0071(16) 0.0006(18)
C21 0.030(2) 0.010(2) 0.026(2) 0.0015(17) 0.0064(16) -0.0005(17)
C22 0.0201(18) 0.014(2) 0.0205(17) 0.0034(16) 0.0077(14) 0.0002(16)
C23 0.024(2) 0.012(2) 0.0199(18) 0.0026(16) 0.0078(15) 0.0016(16)
C24 0.032(2) 0.018(2) 0.029(2) -0.0049(19) 0.0131(17) 0.0006(19)
C25 0.028(2) 0.013(2) 0.0207(18) 0.0015(17) 0.0084(15) -0.0003(17)
C26 0.024(2) 0.019(2) 0.0220(19) 0.0031(18) 0.0069(15) 0.0012(18)
C27 0.037(2) 0.015(2) 0.026(2) 0.0069(18) 0.0008(17) -0.001(2)
C28 0.029(2) 0.009(2) 0.028(2) 0.0048(17) 0.0014(16) -0.0040(17)
C29 0.027(2) 0.022(2) 0.035(2) 0.007(2) 0.0046(17) -0.0090(19)
C30 0.036(2) 0.012(2) 0.0200(18) 0.0012(17) 0.0048(16) -0.0042(18)
C31 0.038(2) 0.013(2) 0.0183(18) -0.0056(17) 0.0051(16) -0.0003(18)
C32 0.036(2) 0.028(3) 0.025(2) 0.0012(19) 0.0085(17) 0.009(2)
C33 0.049(3) 0.027(3) 0.026(2) 0.007(2) 0.0152(19) 0.007(2)
C34 0.041(3) 0.031(3) 0.026(2) -0.007(2) 0.0117(18) 0.004(2)
C35 0.036(2) 0.030(3) 0.027(2) -0.004(2) 0.0064(18) 0.008(2)
C36 0.047(3) 0.021(2) 0.0207(19) 0.0004(18) 0.0086(18) 0.007(2)
C37 0.044(3) 0.049(4) 0.048(3) -0.004(3) 0.020(2) 0.005(3)
C38 0.033(2) 0.025(3) 0.031(2) 0.009(2) -0.0024(18) 0.003(2)
N1 0.0295(18) 0.013(2) 0.0256(17) 0.0053(14) 0.0080(14) 0.0014(15)
O1 0.0308(15) 0.0164(16) 0.0247(14) 0.0086(13) 0.0026(11) 0.0027(13)

loop_
_atom_type_symbol
_atom_type_description
_atom_type_scat_dispersion_real
_atom_type_scat_dispersion_imag
_atom_type_scat_source
C C 0.0033 0.0016 'International Tables Vol C Tables 4.2.6.8 and 6.1.1.4'
H H 0.0000 0.0000 'International Tables Vol C Tables 4.2.6.8 and 6.1.1.4'
N N 0.0061 0.0033 'International Tables Vol C Tables 4.2.6.8 and 6.1.1.4'
O O 0.0106 0.0060 'International Tables Vol C Tables 4.2.6.8 and 6.1.1.4'

loop_
_geom_angle_atom_site_label_1
_geom_angle_atom_site_label_2
_geom_angle_atom_site_label_3
_geom_angle
C3 C1 H1A 109.5
C3 C1 H1B 109.5
H1A C1 H1B 109.5
C3 C1 H1C 109.5
H1A C1 H1C 109.5
H1B C1 H1C 109.5
C3 C2 H2A 109.5
C3 C2 H2B 109.5
H2A C2 H2B 109.5
C3 C2 H2C 109.5
H2A C2 H2C 109.5
H2B C2 H2C 109.5
C2 C3 C1 110.2(4)
C2 C3 C4 112.7(4)
C1 C3 C4 110.2(3)
C2 C3 H3 107.8
C1 C3 H3 107.8
C4 C3 H3 107.8
C5 C4 C3 115.2(3)
C5 C4 H4A 108.5
C3 C4 H4A 108.5
C5 C4 H4B 108.5
C3 C4 H4B 108.5
H4A C4 H4B 107.5
C4 C5 C6 112.3(3)
C4 C5 H5A 109.2
C6 C5 H5A 109.2
C4 C5 H5B 109.2
C6 C5 H5B 109.2
H5A C5 H5B 107.9
C5 C6 C7 115.5(3)
C5 C6 H6A 108.4
C7 C6 H6A 108.4
C5 C6 H6B 108.4
C7 C6 H6B 108.4
H6A C6 H6B 107.5
C8 C7 C6 110.7(3)
C8 C7 C9 112.4(3)
C6 C7 C9 109.6(3)
C8 C7 H7 108.0
C6 C7 H7 108.0
C9 C7 H7 108.0
C7 C8 H8A 109.5
C7 C8 H8B 109.5
H8A C8 H8B 109.5
C7 C8 H8C 109.5
H8A C8 H8C 109.5
H8B C8 H8C 109.5
C7 C9 C10 112.9(3)
C7 C9 C13 118.8(3)
C10 C9 C13 102.7(3)
C7 C9 H9 107.3
C10 C9 H9 107.3
C13 C9 H9 107.3
C11 C10 C9 107.6(3)
C11 C10 H10A 110.2
C9 C10 H10A 110.2
C11 C10 H10B 110.2
C9 C10 H10B 110.2
H10A C10 H10B 108.5
C12 C11 C10 104.5(3)
C12 C11 H11A 110.8
C10 C11 H11A 110.8
C12 C11 H11B 110.8
C10 C11 H11B 110.8
H11A C11 H11B 108.9
C11 C12 C16 118.1(3)
C11 C12 C15 107.6(3)
C16 C12 C15 105.9(3)
C11 C12 C13 101.8(3)
C16 C12 C13 110.4(3)
C15 C12 C13 113.4(3)
C19 C13 C14 108.9(3)
C19 C13 C9 117.8(3)
C14 C13 C9 109.6(3)
C19 C13 C12 108.0(3)
C14 C13 C12 110.8(3)
C9 C13 C12 101.5(3)
C13 C14 H14A 109.5
C13 C14 H14B 109.5
H14A C14 H14B 109.5
C13 C14 H14C 109.5
H14A C14 H14C 109.5
H14B C14 H14C 109.5
C12 C15 H15A 109.5
C12 C15 H15B 109.5
H15A C15 H15B 109.5
C12 C15 H15C 109.5
H15A C15 H15C 109.5
H15B C15 H15C 109.5
C17 C16 C20 123.7(3)
C17 C16 C12 119.1(3)
C20 C16 C12 117.0(3)
C16 C17 C18 121.6(3)
C16 C17 C23 122.5(4)
C18 C17 C23 116.0(3)
C17 C18 C19 118.3(3)
C17 C18 H18A 107.7
C19 C18 H18A 107.7
C17 C18 H18B 107.7
C19 C18 H18B 107.7
H18A C18 H18B 107.1
C13 C19 C18 112.6(3)
C13 C19 H19A 109.1
C18 C19 H19A 109.1
C13 C19 H19B 109.1
C18 C19 H19B 109.1
H19A C19 H19B 107.8
C16 C20 C21 113.1(3)
C16 C20 H20A 109.0
C21 C20 H20A 109.0
C16 C20 H20B 109.0
C21 C20 H20B 109.0
H20A C20 H20B 107.8
C20 C21 C22 109.2(3)
C20 C21 H21A 109.9
C22 C21 H21A 109.9
C20 C21 H21B 109.9
C22 C21 H21B 109.9
H21A C21 H21B 108.3
C21 C22 C23 111.7(3)
C21 C22 C25 113.7(3)
C23 C22 C25 117.2(3)
C21 C22 H22 104.1
C23 C22 H22 104.1
C25 C22 H22 104.1
C24 C23 C22 114.2(3)
C24 C23 C28 109.6(3)
C22 C23 C28 106.1(3)
C24 C23 C17 109.9(3)
C22 C23 C17 108.3(3)
C28 C23 C17 108.5(3)
C23 C24 H24A 109.5
C23 C24 H24B 109.5
H24A C24 H24B 109.5
C23 C24 H24C 109.5
H24A C24 H24C 109.5
H24B C24 H24C 109.5
C26 C25 C29 109.4(3)
C26 C25 C30 108.0(3)
C29 C25 C30 107.5(3)
C26 C25 C22 111.8(3)
C29 C25 C22 112.1(3)
C30 C25 C22 107.9(3)
N1 C26 C27 121.7(4)
N1 C26 C25 113.8(3)
C27 C26 C25 124.5(3)
C26 C27 C28 115.6(3)
C26 C27 H27A 108.4
C28 C27 H27A 108.4
C26 C27 H27B 108.4
C28 C27 H27B 108.4
H27A C27 H27B 107.4
C27 C28 C23 113.4(3)
C27 C28 H28A 108.9
C23 C28 H28A 108.9
C27 C28 H28B 108.9
C23 C28 H28B 108.9
H28A C28 H28B 107.7
C25 C29 H29A 109.5
C25 C29 H29B 109.5
H29A C29 H29B 109.5
C25 C29 H29C 109.5
H29A C29 H29C 109.5
H29B C29 H29C 109.5
C31 C30 C25 114.5(3)
C31 C30 H30A 108.6
C25 C30 H30A 108.6
C31 C30 H30B 108.6
C25 C30 H30B 108.6
H30A C30 H30B 107.6
C32 C31 C36 116.9(4)
C32 C31 C30 121.9(4)
C36 C31 C30 121.2(4)
C31 C32 C33 121.4(4)
C31 C32 H32 119.3
C33 C32 H32 119.3
C34 C33 C32 121.7(4)
C34 C33 H33 119.2
C32 C33 H33 119.2
C35 C34 C33 117.4(4)
C35 C34 C37 121.5(4)
C33 C34 C37 121.1(4)
C34 C35 C36 121.2(4)
C34 C35 H35 119.4
C36 C35 H35 119.4
C35 C36 C31 121.3(4)
C35 C36 H36 119.3
C31 C36 H36 119.3
C34 C37 H37A 109.5
C34 C37 H37B 109.5
H37A C37 H37B 109.5
C34 C37 H37C 109.5
H37A C37 H37C 109.5
H37B C37 H37C 109.5
O1 C38 H38A 109.5
O1 C38 H38B 109.5
H38A C38 H38B 109.5
O1 C38 H38C 109.5
H38A C38 H38C 109.5
H38B C38 H38C 109.5
C26 N1 O1 111.1(3)
N1 O1 C38 106.9(3)

loop_
_geom_bond_atom_site_label_1
_geom_bond_atom_site_label_2
_geom_bond_distance
C1 C3 1.517(6)
C1 H1A 0.9600
C1 H1B 0.9600
C1 H1C 0.9600
C2 C3 1.519(6)
C2 H2A 0.9600
C2 H2B 0.9600
C2 H2C 0.9600
C3 C4 1.535(5)
C3 H3 0.9800
C4 C5 1.515(6)
C4 H4A 0.9700
C4 H4B 0.9700
C5 C6 1.535(5)
C5 H5A 0.9700
C5 H5B 0.9700
C6 C7 1.526(5)
C6 H6A 0.9700
C6 H6B 0.9700
C7 C8 1.534(6)
C7 C9 1.544(5)
C7 H7 0.9800
C8 H8A 0.9600
C8 H8B 0.9600
C8 H8C 0.9600
C9 C10 1.552(5)
C9 C13 1.553(5)
C9 H9 0.9800
C10 C11 1.541(5)
C10 H10A 0.9700
C10 H10B 0.9700
C11 C12 1.531(6)
C11 H11A 0.9700
C11 H11B 0.9700
C12 C16 1.528(5)
C12 C15 1.548(5)
C12 C13 1.563(5)
C13 C19 1.518(5)
C13 C14 1.540(5)
C14 H14A 0.9600
C14 H14B 0.9600
C14 H14C 0.9600
C15 H15A 0.9600
C15 H15B 0.9600
C15 H15C 0.9600
C16 C17 1.343(6)
C16 C20 1.501(6)
C17 C18 1.514(6)
C17 C23 1.541(5)
C18 C19 1.556(5)
C18 H18A 0.9700
C18 H18B 0.9700
C19 H19A 0.9700
C19 H19B 0.9700
C20 C21 1.517(5)
C20 H20A 0.9700
C20 H20B 0.9700
C21 C22 1.518(6)
C21 H21A 0.9700
C21 H21B 0.9700
C22 C23 1.526(6)
C22 C25 1.577(5)
C22 H22 0.9800
C23 C24 1.536(5)
C23 C28 1.541(5)
C24 H24A 0.9600
C24 H24B 0.9600
C24 H24C 0.9600
C25 C26 1.521(6)
C25 C29 1.538(5)
C25 C30 1.564(5)
C26 N1 1.292(5)
C26 C27 1.487(6)
C27 C28 1.525(5)
C27 H27A 0.9700
C27 H27B 0.9700
C28 H28A 0.9700
C28 H28B 0.9700
C29 H29A 0.9600
C29 H29B 0.9600
C29 H29C 0.9600
C30 C31 1.507(5)
C30 H30A 0.9700
C30 H30B 0.9700
C31 C32 1.386(6)
C31 C36 1.385(6)
C32 C33 1.383(6)
C32 H32 0.9300
C33 C34 1.378(6)
C33 H33 0.9300
C34 C35 1.376(6)
C34 C37 1.497(6)
C35 C36 1.395(6)
C35 H35 0.9300
C36 H36 0.9300
C37 H37A 0.9600
C37 H37B 0.9600
C37 H37C 0.9600
C38 O1 1.431(4)
C38 H38A 0.9600
C38 H38B 0.9600
C38 H38C 0.9600
N1 O1 1.417(4)

loop_
_geom_torsion_atom_site_label_1
_geom_torsion_atom_site_label_2
_geom_torsion_atom_site_label_3
_geom_torsion_atom_site_label_4
_geom_torsion
C2 C3 C4 C5 65.1(5)
C1 C3 C4 C5 -171.3(4)
C3 C4 C5 C6 174.8(4)
C4 C5 C6 C7 174.0(4)
C5 C6 C7 C8 64.7(4)
C5 C6 C7 C9 -170.7(3)
C8 C7 C9 C10 -179.3(3)
C6 C7 C9 C10 57.2(4)
C8 C7 C9 C13 -59.0(4)
C6 C7 C9 C13 177.5(3)
C7 C9 C10 C11 146.1(3)
C13 C9 C10 C11 17.0(4)
C9 C10 C11 C12 12.1(4)
C10 C11 C12 C16 -157.1(3)
C10 C11 C12 C15 83.3(3)
C10 C11 C12 C13 -36.1(4)
C7 C9 C13 C19 78.1(4)
C10 C9 C13 C19 -156.5(3)
C7 C9 C13 C14 -47.1(5)
C10 C9 C13 C14 78.3(4)
C7 C9 C13 C12 -164.3(3)
C10 C9 C13 C12 -38.9(3)
C11 C12 C13 C19 171.4(3)
C16 C12 C13 C19 -62.4(4)
C15 C12 C13 C19 56.2(4)
C11 C12 C13 C14 -69.4(4)
C16 C12 C13 C14 56.8(4)
C15 C12 C13 C14 175.4(3)
C11 C12 C13 C9 46.9(3)
C16 C12 C13 C9 173.1(3)
C15 C12 C13 C9 -68.3(4)
C11 C12 C16 C17 157.9(3)
C15 C12 C16 C17 -81.6(4)
C13 C12 C16 C17 41.5(5)
C11 C12 C16 C20 -27.1(5)
C15 C12 C16 C20 93.4(4)
C13 C12 C16 C20 -143.6(3)
C20 C16 C17 C18 177.5(4)
C12 C16 C17 C18 -7.9(5)
C20 C16 C17 C23 -1.0(6)
C12 C16 C17 C23 173.6(3)
C16 C17 C18 C19 -4.0(6)
C23 C17 C18 C19 174.6(3)
C14 C13 C19 C18 -69.5(4)
C9 C13 C19 C18 164.9(3)
C12 C13 C19 C18 50.8(4)
C17 C18 C19 C13 -19.3(5)
C17 C16 C20 C21 -10.7(5)
C12 C16 C20 C21 174.6(3)
C16 C20 C21 C22 42.0(4)
C20 C21 C22 C23 -65.3(4)
C20 C21 C22 C25 159.2(3)
C21 C22 C23 C24 -70.7(4)
C25 C22 C23 C24 63.1(4)
C21 C22 C23 C28 168.5(3)
C25 C22 C23 C28 -57.7(4)
C21 C22 C23 C17 52.1(4)
C25 C22 C23 C17 -174.1(3)
C16 C17 C23 C24 106.0(4)
C18 C17 C23 C24 -72.5(4)
C16 C17 C23 C22 -19.4(5)
C18 C17 C23 C22 162.1(3)
C16 C17 C23 C28 -134.2(4)
C18 C17 C23 C28 47.3(4)
C21 C22 C25 C26 162.0(3)
C23 C22 C25 C26 29.1(4)
C21 C22 C25 C29 38.8(5)
C23 C22 C25 C29 -94.1(4)
C21 C22 C25 C30 -79.4(4)
C23 C22 C25 C30 147.7(3)
C29 C25 C26 N1 -57.0(4)
C30 C25 C26 N1 59.7(4)
C22 C25 C26 N1 178.2(3)
C29 C25 C26 C27 122.3(4)
C30 C25 C26 C27 -121.0(4)
C22 C25 C26 C27 -2.4(5)
N1 C26 C27 C28 -173.2(4)
C25 C26 C27 C28 7.5(6)
C26 C27 C28 C23 -38.2(5)
C24 C23 C28 C27 -62.2(5)
C22 C23 C28 C27 61.5(4)
C17 C23 C28 C27 177.7(3)
C26 C25 C30 C31 60.4(4)
C29 C25 C30 C31 178.3(3)
C22 C25 C30 C31 -60.6(4)
C25 C30 C31 C32 -81.6(5)
C25 C30 C31 C36 96.2(5)
C36 C31 C32 C33 -3.4(6)
C30 C31 C32 C33 174.5(4)
C31 C32 C33 C34 1.3(7)
C32 C33 C34 C35 1.5(7)
C32 C33 C34 C37 -179.9(4)
C33 C34 C35 C36 -2.2(7)
C37 C34 C35 C36 179.2(4)
C34 C35 C36 C31 0.1(7)
C32 C31 C36 C35 2.7(6)
C30 C31 C36 C35 -175.2(4)
C27 C26 N1 O1 1.7(5)
C25 C26 N1 O1 -178.9(3)
C26 N1 O1 C38 176.7(3)
